data_4514483
loop_
_publ_author_name
'Chalana, Ashish'
'Karri, Ramesh'
'Das, Ranajit'
'Kumar, Binayak'
'Rai, Rakesh Kumar'
'Saxena, Himani'
'Gupta, Ashish'
'Banerjee, Mainak'
'Jha, Kunal Kumar'
'Roy, Gouriprasanna'

_publ_section_title
;
 Copper-Driven Deselenization: A Strategy for Selective Conversion of
 Copper Ion to Nanozyme and Its Implication for Copper-Related Disorders.
;
_journal_issue 5
_journal_name_full 'ACS applied materials &amp; interfaces'
_journal_page_first 4766
_journal_page_last 4776
_journal_paper_doi 10.1021/acsami.8b16786
_journal_volume 11
_journal_year 2019
_chemical_formula_moiety 'C18 H20 Cu Cl N4 Se2'
_chemical_formula_sum 'C18 H20 Cl Cu N4 Se2'
_chemical_formula_weight 549.29
_chemical_name_systematic 'bis(1,3-dimethyl-1H-benzo[d]imidazol-2(3H)-ylideneselanyl)copper(III) chloride'
_space_group_crystal_system orthorhombic
_space_group_IT_number 61
_space_group_name_Hall '-P 2ac 2ab'
_space_group_name_H-M_alt 'P b c a'
_symmetry_space_group_name_Hall '-P 2ac 2ab'
_symmetry_space_group_name_H-M 'P b c a'
_atom_sites_solution_hydrogens geom
_audit_creation_method SHELXL-2014/6
_cell_angle_alpha 90
_cell_angle_beta 90
_cell_angle_gamma 90
_cell_formula_units_Z 8
_cell_length_a 7.549(2)
_cell_length_b 16.219(4)
_cell_length_c 33.295(9)
_cell_measurement_reflns_used 9883
_cell_measurement_temperature 295(2)
_cell_measurement_theta_max 25.77
_cell_measurement_theta_min 2.80
_cell_volume 4076.5(18)
_computing_cell_refinement 'Bruker SAINT'
_computing_data_collection 'Bruker APEX2'
_computing_data_reduction 'Bruker SAINT'
_computing_molecular_graphics 'Bruker SHELXTL'
_computing_publication_material 'Bruker SHELXTL'
_computing_structure_refinement 'SHELXL-2014/6 (Sheldrick, 2014)'
_computing_structure_solution 'SHELXS-97 (Sheldrick 2008)'
_diffrn_ambient_temperature 295(2)
_diffrn_measured_fraction_theta_full 1.000
_diffrn_measured_fraction_theta_max 1.000
_diffrn_measurement_device_type 'Bruker PHOTON100 CMOS'
_diffrn_measurement_method '\f and \w scans'
_diffrn_radiation_type MoK\a
_diffrn_radiation_wavelength 0.71073
_diffrn_reflns_av_R_equivalents 0.12
_diffrn_reflns_av_unetI/netI 0.1149
_diffrn_reflns_Laue_measured_fraction_full 1.000
_diffrn_reflns_Laue_measured_fraction_max 1.000
_diffrn_reflns_limit_h_max 9
_diffrn_reflns_limit_h_min -8
_diffrn_reflns_limit_k_max 20
_diffrn_reflns_limit_k_min -18
_diffrn_reflns_limit_l_max 41
_diffrn_reflns_limit_l_min -37
_diffrn_reflns_number 20473
_diffrn_reflns_point_group_measured_fraction_full 1.000
_diffrn_reflns_point_group_measured_fraction_max 1.000
_diffrn_reflns_theta_full 25.242
_diffrn_reflns_theta_max 26.021
_diffrn_reflns_theta_min 2.447
_diffrn_source X-ray
_exptl_absorpt_coefficient_mu 4.783
_exptl_absorpt_correction_T_max 0.818
_exptl_absorpt_correction_T_min 0.688
_exptl_absorpt_correction_type multi-scan
_exptl_absorpt_process_details SADABS
_exptl_crystal_colour Colourless
_exptl_crystal_density_diffrn 1.790
_exptl_crystal_description Rod
_exptl_crystal_F_000 2160
_exptl_crystal_size_max 0.220
_exptl_crystal_size_mid 0.067
_exptl_crystal_size_min 0.042
_refine_diff_density_max 1.075
_refine_diff_density_min -0.643
_refine_diff_density_rms 0.119
_refine_ls_extinction_method none
_refine_ls_goodness_of_fit_ref 1.044
_refine_ls_hydrogen_treatment constr
_refine_ls_matrix_type full
_refine_ls_number_parameters 239
_refine_ls_number_reflns 4014
_refine_ls_number_restraints 0
_refine_ls_restrained_S_all 1.044
_refine_ls_R_factor_all 0.1561
_refine_ls_R_factor_gt 0.0674
_refine_ls_shift/su_max 0.000
_refine_ls_shift/su_mean 0.000
_refine_ls_structure_factor_coef Fsqd
_refine_ls_weighting_details 'w=1/[\s^2^(Fo^2^)+(0.0541P)^2^+2.7162P] where P=(Fo^2^+2Fc^2^)/3'
_refine_ls_weighting_scheme calc
_refine_ls_wR_factor_gt 0.1174
_refine_ls_wR_factor_ref 0.1434
_reflns_Friedel_coverage 0.000
_reflns_number_gt 2168
_reflns_number_total 4014
_reflns_threshold_expression 'I > 2\s(I)'
_cod_data_source_file am8b16786_si_005.cif
_cod_data_source_block mo_BiMeSeMeCuCl2_0m_a
_cod_depositor_comments
;
The following automatic conversions were performed:

'_exptl_absorpt_correction_type' value 'Multi-Scan' changed to
'multi-scan' according to
/home/data/users/saulius/crontab/automatic-downloads/current/ACS/lib/dictionaries/cif_core.dic
dictionary named 'cif_core.dic' version 2.4.2 from 2011-04-26.

Automatic conversion script
Id: cif_fix_values 4973 2017-02-22 13:04:09Z antanas 
;
_cod_original_cell_volume 4076.7(19)
_cod_database_code 4514483
_shelx_space_group_comment
;
The symmetry employed for this shelxl refinement is uniquely defined
by the following loop, which should always be used as a source of
symmetry information in preference to the above space-group names.
They are only intended as comments.
;
_shelx_estimated_absorpt_t_min 0.688
_shelx_estimated_absorpt_t_max 0.818
_shelxl_version_number 2014/6

loop_
_space_group_symop_operation_xyz
'x, y, z'
'-x+1/2, -y, z+1/2'
'-x, y+1/2, -z+1/2'
'x+1/2, -y+1/2, -z'
'-x, -y, -z'
'x-1/2, y, -z-1/2'
'x, -y-1/2, z-1/2'
'-x-1/2, y-1/2, z'

loop_
_atom_site_label
_atom_site_type_symbol
_atom_site_fract_x
_atom_site_fract_y
_atom_site_fract_z
_atom_site_U_iso_or_equiv
_atom_site_adp_type
_atom_site_occupancy
_atom_site_site_symmetry_order
_atom_site_calc_flag
_atom_site_refinement_flags_posn
_atom_site_refinement_flags_adp
Se01 Se 0.78274(10) 0.51511(5) 0.32527(2) 0.0480(3) Uani 1 1 d . .
Se02 Se 0.31613(12) 0.56252(6) 0.39240(3) 0.0677(3) Uani 1 1 d . .
Cu03 Cu 0.56454(12) 0.48596(6) 0.37354(3) 0.0486(3) Uani 1 1 d . .
Cl04 Cl 0.6326(3) 0.36713(11) 0.40351(5) 0.0529(5) Uani 1 1 d . .
N005 N 0.7047(7) 0.5941(3) 0.25088(17) 0.0326(13) Uani 1 1 d . .
N006 N 0.1713(7) 0.4170(4) 0.42975(18) 0.0408(15) Uani 1 1 d . .
N007 N 0.6469(7) 0.6742(3) 0.30185(17) 0.0360(14) Uani 1 1 d . .
N008 N 0.2582(7) 0.5088(4) 0.47258(18) 0.0417(15) Uani 1 1 d . .
C14 C 0.6454(9) 0.6676(4) 0.2352(2) 0.0329(17) Uani 1 1 d . .
C10 C 0.7065(8) 0.5981(4) 0.2909(2) 0.0342(17) Uani 1 1 d . .
C7 C 0.2438(8) 0.4917(5) 0.4337(2) 0.0410(19) Uani 1 1 d . .
C13 C 0.6073(9) 0.7186(4) 0.2676(2) 0.0381(18) Uani 1 1 d . .
C1 C 0.1396(9) 0.3838(5) 0.4674(2) 0.0423(19) Uani 1 1 d . .
C6 C 0.1959(9) 0.4426(5) 0.4950(2) 0.0392(18) Uani 1 1 d . .
C11 C 0.7556(9) 0.5240(4) 0.2275(2) 0.045(2) Uani 1 1 d . .
H11A H 0.7910 0.4800 0.2450 0.068 Uiso 1 1 calc R U
H11B H 0.8529 0.5386 0.2103 0.068 Uiso 1 1 calc R U
H11C H 0.6572 0.5063 0.2114 0.068 Uiso 1 1 calc R U
C18 C 0.5426(10) 0.7975(4) 0.2619(3) 0.051(2) Uani 1 1 d . .
H18 H 0.5161 0.8317 0.2835 0.061 Uiso 1 1 calc R U
C15 C 0.6203(9) 0.6933(5) 0.1959(2) 0.048(2) Uani 1 1 d . .
H15 H 0.6461 0.6593 0.1742 0.058 Uiso 1 1 calc R U
C5 C 0.1833(11) 0.4294(6) 0.5360(2) 0.065(3) Uani 1 1 d . .
H5 H 0.2165 0.4692 0.5547 0.078 Uiso 1 1 calc R U
C12 C 0.6321(10) 0.7076(5) 0.3426(2) 0.059(2) Uani 1 1 d . .
H12A H 0.6795 0.6687 0.3615 0.088 Uiso 1 1 calc R U
H12B H 0.5098 0.7179 0.3487 0.088 Uiso 1 1 calc R U
H12C H 0.6974 0.7583 0.3443 0.088 Uiso 1 1 calc R U
C16 C 0.5541(10) 0.7733(6) 0.1907(3) 0.062(2) Uani 1 1 d . .
H16 H 0.5335 0.7929 0.1649 0.074 Uiso 1 1 calc R U
C17 C 0.5191(10) 0.8233(5) 0.2230(3) 0.062(3) Uani 1 1 d . .
H17 H 0.4780 0.8765 0.2184 0.075 Uiso 1 1 calc R U
C8 C 0.3307(11) 0.5846(5) 0.4899(2) 0.065(2) Uani 1 1 d . .
H8A H 0.4401 0.5981 0.4768 0.097 Uiso 1 1 calc R U
H8B H 0.3517 0.5766 0.5181 0.097 Uiso 1 1 calc R U
H8C H 0.2477 0.6288 0.4863 0.097 Uiso 1 1 calc R U
C4 C 0.1183(13) 0.3532(8) 0.5474(3) 0.082(3) Uani 1 1 d . .
H4 H 0.1109 0.3410 0.5747 0.099 Uiso 1 1 calc R U
C9 C 0.1340(11) 0.3744(6) 0.3922(2) 0.076(3) Uani 1 1 d . .
H9A H 0.1689 0.4087 0.3700 0.115 Uiso 1 1 calc R U
H9B H 0.0095 0.3630 0.3904 0.115 Uiso 1 1 calc R U
H9C H 0.1990 0.3236 0.3913 0.115 Uiso 1 1 calc R U
C3 C 0.0643(13) 0.2948(7) 0.5204(4) 0.091(4) Uani 1 1 d . .
H3 H 0.0202 0.2449 0.5297 0.109 Uiso 1 1 calc R U
C2 C 0.0740(11) 0.3085(5) 0.4796(3) 0.071(3) Uani 1 1 d . .
H2 H 0.0379 0.2688 0.4612 0.085 Uiso 1 1 calc R U

loop_
_atom_site_aniso_label
_atom_site_aniso_U_11
_atom_site_aniso_U_22
_atom_site_aniso_U_33
_atom_site_aniso_U_23
_atom_site_aniso_U_13
_atom_site_aniso_U_12
Se01 0.0483(5) 0.0519(5) 0.0439(5) 0.0131(4) 0.0074(4) 0.0081(4)
Se02 0.0678(6) 0.0747(7) 0.0605(6) 0.0320(5) 0.0179(5) 0.0185(5)
Cu03 0.0545(6) 0.0562(6) 0.0352(6) 0.0053(5) 0.0009(5) -0.0040(5)
Cl04 0.0792(14) 0.0433(12) 0.0362(11) 0.0037(9) -0.0016(11) 0.0039(10)
N005 0.032(3) 0.029(3) 0.036(4) -0.005(3) 0.005(3) -0.001(3)
N006 0.042(4) 0.042(4) 0.038(4) -0.010(3) 0.004(3) -0.005(3)
N007 0.039(4) 0.031(3) 0.037(4) -0.007(3) 0.001(3) -0.002(3)
N008 0.042(4) 0.042(4) 0.041(4) -0.003(3) -0.006(3) 0.001(3)
C14 0.030(4) 0.036(4) 0.033(4) 0.002(4) 0.003(4) -0.009(3)
C10 0.028(4) 0.031(4) 0.043(5) -0.005(4) 0.004(4) -0.009(3)
C7 0.030(4) 0.055(5) 0.038(5) 0.002(4) 0.001(4) 0.009(4)
C13 0.036(4) 0.030(4) 0.049(5) 0.001(4) -0.001(4) -0.005(3)
C1 0.032(4) 0.041(5) 0.054(6) 0.002(4) 0.014(4) 0.006(3)
C6 0.032(4) 0.047(5) 0.038(5) 0.006(4) 0.001(4) 0.011(4)
C11 0.056(5) 0.043(5) 0.037(4) -0.009(4) 0.007(4) -0.004(4)
C18 0.050(5) 0.033(5) 0.071(6) 0.010(4) 0.005(5) 0.001(4)
C15 0.045(5) 0.051(5) 0.049(5) 0.009(4) -0.001(4) -0.011(4)
C5 0.048(5) 0.108(8) 0.038(5) 0.007(5) 0.002(4) 0.020(5)
C12 0.077(6) 0.056(5) 0.043(5) -0.019(4) 0.016(5) -0.006(4)
C16 0.051(6) 0.066(7) 0.068(7) 0.029(5) -0.018(5) -0.014(5)
C17 0.048(5) 0.035(5) 0.104(9) 0.021(6) -0.002(6) -0.004(4)
C8 0.062(6) 0.055(5) 0.077(6) -0.014(5) -0.005(5) -0.002(4)
C4 0.064(7) 0.120(10) 0.064(8) 0.058(7) 0.009(6) 0.021(7)
C9 0.076(6) 0.100(8) 0.054(6) -0.033(5) 0.007(5) -0.018(5)
C3 0.071(7) 0.076(8) 0.126(11) 0.065(8) 0.013(8) 0.015(6)
C2 0.067(6) 0.045(6) 0.101(8) 0.017(5) 0.013(6) 0.005(5)

loop_
_atom_type_symbol
_atom_type_description
_atom_type_scat_dispersion_real
_atom_type_scat_dispersion_imag
_atom_type_scat_source
C C 0.0033 0.0016 'International Tables Vol C Tables 4.2.6.8 and 6.1.1.4'
H H 0.0000 0.0000 'International Tables Vol C Tables 4.2.6.8 and 6.1.1.4'
Cl Cl 0.1484 0.1585 'International Tables Vol C Tables 4.2.6.8 and 6.1.1.4'
Cu Cu 0.3201 1.2651 'International Tables Vol C Tables 4.2.6.8 and 6.1.1.4'
N N 0.0061 0.0033 'International Tables Vol C Tables 4.2.6.8 and 6.1.1.4'
Se Se -0.0929 2.2259 'International Tables Vol C Tables 4.2.6.8 and 6.1.1.4'

loop_
_geom_angle_atom_site_label_1
_geom_angle_atom_site_label_2
_geom_angle_atom_site_label_3
_geom_angle
C10 Se01 Cu03 110.5(2)
C7 Se02 Cu03 96.1(2)
Cl04 Cu03 Se02 121.62(7)
Cl04 Cu03 Se01 108.57(7)
Se02 Cu03 Se01 129.79(5)
C10 N005 C14 109.8(5)
C10 N005 C11 125.5(6)
C14 N005 C11 124.7(6)
C7 N006 C1 109.6(6)
C7 N006 C9 126.4(7)
C1 N006 C9 124.1(6)
C10 N007 C13 108.8(6)
C10 N007 C12 127.4(6)
C13 N007 C12 123.7(6)
C7 N008 C6 109.6(6)
C7 N008 C8 126.1(7)
C6 N008 C8 124.3(6)
N005 C14 C15 131.5(7)
N005 C14 C13 106.8(6)
C15 C14 C13 121.7(7)
N005 C10 N007 107.9(6)
N005 C10 Se01 125.6(5)
N007 C10 Se01 126.5(5)
N008 C7 N006 108.5(6)
N008 C7 Se02 124.3(6)
N006 C7 Se02 127.2(6)
N007 C13 C18 132.2(7)
N007 C13 C14 106.6(6)
C18 C13 C14 121.2(7)
C2 C1 N006 132.4(8)
C2 C1 C6 121.4(8)
N006 C1 C6 106.2(6)
C5 C6 N008 132.2(8)
C5 C6 C1 121.6(8)
N008 C6 C1 106.2(6)
N005 C11 H11A 109.5
N005 C11 H11B 109.5
H11A C11 H11B 109.5
N005 C11 H11C 109.5
H11A C11 H11C 109.5
H11B C11 H11C 109.5
C17 C18 C13 117.3(8)
C17 C18 H18 121.4
C13 C18 H18 121.4
C14 C15 C16 116.4(8)
C14 C15 H15 121.8
C16 C15 H15 121.8
C4 C5 C6 115.6(9)
C4 C5 H5 122.2
C6 C5 H5 122.2
N007 C12 H12A 109.5
N007 C12 H12B 109.5
H12A C12 H12B 109.5
N007 C12 H12C 109.5
H12A C12 H12C 109.5
H12B C12 H12C 109.5
C17 C16 C15 121.2(8)
C17 C16 H16 119.4
C15 C16 H16 119.4
C18 C17 C16 122.3(8)
C18 C17 H17 118.9
C16 C17 H17 118.9
N008 C8 H8A 109.5
N008 C8 H8B 109.5
H8A C8 H8B 109.5
N008 C8 H8C 109.5
H8A C8 H8C 109.5
H8B C8 H8C 109.5
C3 C4 C5 122.9(9)
C3 C4 H4 118.5
C5 C4 H4 118.5
N006 C9 H9A 109.5
N006 C9 H9B 109.5
H9A C9 H9B 109.5
N006 C9 H9C 109.5
H9A C9 H9C 109.5
H9B C9 H9C 109.5
C4 C3 C2 121.4(9)
C4 C3 H3 119.3
C2 C3 H3 119.3
C3 C2 C1 116.9(9)
C3 C2 H2 121.5
C1 C2 H2 121.5

loop_
_geom_bond_atom_site_label_1
_geom_bond_atom_site_label_2
_geom_bond_distance
Se01 C10 1.858(7)
Se01 Cu03 2.3496(12)
Se02 C7 1.872(7)
Se02 Cu03 2.3352(14)
Cu03 Cl04 2.230(2)
N005 C10 1.335(8)
N005 C14 1.376(8)
N005 C11 1.431(8)
N006 C7 1.337(9)
N006 C1 1.384(9)
N006 C9 1.456(8)
N007 C10 1.362(8)
N007 C13 1.382(8)
N007 C12 1.466(8)
N008 C7 1.329(8)
N008 C6 1.389(9)
N008 C8 1.465(9)
C14 C15 1.386(9)
C14 C13 1.389(9)
C13 C18 1.384(9)
C1 C2 1.379(10)
C1 C6 1.391(10)
C6 C5 1.387(10)
C11 H11A 0.9600
C11 H11B 0.9600
C11 H11C 0.9600
C18 C17 1.371(10)
C18 H18 0.9300
C15 C16 1.402(10)
C15 H15 0.9300
C5 C4 1.383(13)
C5 H5 0.9300
C12 H12A 0.9600
C12 H12B 0.9600
C12 H12C 0.9600
C16 C17 1.373(11)
C16 H16 0.9300
C17 H17 0.9300
C8 H8A 0.9600
C8 H8B 0.9600
C8 H8C 0.9600
C4 C3 1.368(13)
C4 H4 0.9300
C9 H9A 0.9600
C9 H9B 0.9600
C9 H9C 0.9600
C3 C2 1.377(13)
C3 H3 0.9300
C2 H2 0.9300
